data_4076408
loop_
_publ_author_name
'Ali, Awadelkareem A.'
'Nimir, Hassan'
'Aktas, Cenk'
'Huch, Volker'
'Rauch, Ulrich'
'Sch\"afer, Karl-Herbert'
'Veith, Michael'

_publ_section_title
;
 Organoplatinum(II) Complexes with 2-Acetylthiophene Thiosemicarbazone:
 Synthesis, Characterization, Crystal Structures, and in Vitro Antitumor
 Activity
;
_journal_issue 6
_journal_name_full Organometallics
_journal_page_first 2256
_journal_paper_doi 10.1021/om201178q
_journal_volume 31
_journal_year 2012
_chemical_formula_moiety 'C28 H28 N12 Pt4 S8, 4(C3 H7 N O) '
_chemical_formula_sum 'C40 H56 N16 O4 Pt4 S8'
_chemical_formula_weight 1861.85
_chemical_name_systematic
; 
 ? 
;
_space_group_IT_number 2
_symmetry_cell_setting triclinic
_symmetry_space_group_name_Hall '-P 1'
_symmetry_space_group_name_H-M 'P -1'
_atom_sites_solution_hydrogens geom
_atom_sites_solution_primary direct
_atom_sites_solution_secondary difmap
_audit_creation_method SHELXL-97
_cell_angle_alpha 96.994(6)
_cell_angle_beta 93.403(7)
_cell_angle_gamma 94.925(6)
_cell_formula_units_Z 2
_cell_length_a 9.7853(15)
_cell_length_b 11.7750(18)
_cell_length_c 24.179(4)
_cell_measurement_reflns_used 6755
_cell_measurement_temperature 134(2)
_cell_measurement_theta_max 21.63
_cell_measurement_theta_min 2.60
_cell_volume 2748.1(8)
_computing_cell_refinement 'Bruker SAINT'
_computing_data_collection 'Bruker APEX2'
_computing_data_reduction 'Bruker SAINT'
_computing_molecular_graphics 'Bruker SHELXTL'
_computing_publication_material 'Bruker SHELXTL'
_computing_structure_refinement 'SHELXL-97 (Sheldrick, 2008)'
_computing_structure_solution 'SHELXS-97 (Sheldrick, 2008)'
_diffrn_ambient_temperature 134(2)
_diffrn_measured_fraction_theta_full 0.976
_diffrn_measured_fraction_theta_max 0.976
_diffrn_measurement_device_type 'Bruker APEX-II CCD'
_diffrn_measurement_method '\f and \w scans'
_diffrn_radiation_monochromator graphite
_diffrn_radiation_source 'fine-focus sealed tube'
_diffrn_radiation_type MoK\a
_diffrn_radiation_wavelength 0.71073
_diffrn_reflns_av_R_equivalents 0.1368
_diffrn_reflns_av_sigmaI/netI 0.1582
_diffrn_reflns_limit_h_max 9
_diffrn_reflns_limit_h_min -12
_diffrn_reflns_limit_k_max 14
_diffrn_reflns_limit_k_min -14
_diffrn_reflns_limit_l_max 29
_diffrn_reflns_limit_l_min -30
_diffrn_reflns_number 37872
_diffrn_reflns_theta_full 26.69
_diffrn_reflns_theta_max 26.69
_diffrn_reflns_theta_min 1.70
_exptl_absorpt_coefficient_mu 10.509
_exptl_absorpt_correction_T_max 0.7791
_exptl_absorpt_correction_T_min 0.3487
_exptl_absorpt_correction_type multi-scan
_exptl_absorpt_process_details 'SADABS, BrukerAXS 2010'
_exptl_crystal_colour red
_exptl_crystal_density_diffrn 2.250
_exptl_crystal_density_method 'not measured'
_exptl_crystal_description needle
_exptl_crystal_F_000 1760
_exptl_crystal_size_max 0.13
_exptl_crystal_size_mid 0.04
_exptl_crystal_size_min 0.03
_refine_diff_density_max 2.728
_refine_diff_density_min -1.801
_refine_diff_density_rms 0.363
_refine_ls_extinction_method none
_refine_ls_goodness_of_fit_ref 1.041
_refine_ls_hydrogen_treatment constr
_refine_ls_matrix_type full
_refine_ls_number_parameters 650
_refine_ls_number_reflns 11344
_refine_ls_number_restraints 120
_refine_ls_restrained_S_all 1.036
_refine_ls_R_factor_all 0.1269
_refine_ls_R_factor_gt 0.0665
_refine_ls_shift/su_max 0.010
_refine_ls_shift/su_mean 0.001
_refine_ls_structure_factor_coef Fsqd
_refine_ls_weighting_details 'calc w=1/[\s^2^(Fo^2^)+(0.0404P)^2^+0.0000P] where P=(Fo^2^+2Fc^2^)/3'
_refine_ls_weighting_scheme calc
_refine_ls_wR_factor_gt 0.1253
_refine_ls_wR_factor_ref 0.1454
_reflns_number_gt 7168
_reflns_number_total 11344
_reflns_threshold_expression >2sigma(I)
_cod_data_source_file om201178q_si_002.cif
_cod_data_source_block sh2979
_cod_depositor_comments
;
The following automatic conversions were performed:

'_symmetry_cell_setting' value 'Triclinic' changed to 'triclinic'
according to /home/saulius/struct/CIF-dictionaries/cif_core.dic
dictionary named 'cif_core.dic' version 2.4.1 from 2010-06-29.

Automatic conversion script
Id: cif_fix_values 1715 2011-07-08 13:25:40Z adriana 
;
_cod_original_cell_volume 2748.1(7)
_cod_original_sg_symbol_H-M P-1
_cod_database_code 4076408

loop_
_symmetry_equiv_pos_as_xyz
'x, y, z'
'-x, -y, -z'

loop_
_atom_site_label
_atom_site_type_symbol
_atom_site_fract_x
_atom_site_fract_y
_atom_site_fract_z
_atom_site_U_iso_or_equiv
_atom_site_adp_type
_atom_site_occupancy
_atom_site_symmetry_multiplicity
_atom_site_calc_flag
_atom_site_refinement_flags
Pt1 Pt 0.91514(6) 0.40086(5) 0.22641(3) 0.01541(15) Uani 1 1 d .
Pt2 Pt 0.65411(6) 0.19396(5) 0.17392(2) 0.01552(15) Uani 1 1 d .
Pt3 Pt 0.92093(6) 0.10505(5) 0.27622(2) 0.01481(15) Uani 1 1 d .
Pt4 Pt 0.67673(6) 0.26569(5) 0.32631(2) 0.01469(15) Uani 1 1 d .
S1 S 0.8042(4) 0.4288(3) 0.30989(16) 0.0166(8) Uani 1 1 d .
S3 S 0.7701(4) 0.0398(3) 0.19950(16) 0.0166(8) Uani 1 1 d .
S5 S 1.0493(4) 0.2547(3) 0.24114(17) 0.0192(9) Uani 1 1 d .
S7 S 0.5216(4) 0.2387(3) 0.24783(17) 0.0185(9) Uani 1 1 d .
N2 N 0.8043(12) 0.5279(9) 0.2064(5) 0.017(3) Uani 1 1 d D
N1 N 0.6995(12) 0.5700(10) 0.2374(5) 0.021(3) Uani 1 1 d D
C6 C 0.6826(14) 0.5165(12) 0.2818(6) 0.017(3) Uani 1 1 d D
N3 N 0.5783(12) 0.5464(10) 0.3133(5) 0.021(3) Uani 1 1 d D
H3A H 0.5260 0.5990 0.3038 0.025 Uiso 1 1 calc R
H3B H 0.5629 0.5131 0.3433 0.025 Uiso 1 1 calc R
N5 N 0.7695(11) 0.1755(9) 0.1079(5) 0.016(2) Uani 1 1 d D
N4 N 0.8697(12) 0.1001(9) 0.1014(5) 0.021(3) Uani 1 1 d D
C13 C 0.8814(13) 0.0415(11) 0.1444(6) 0.013(3) Uiso 1 1 d D
N6 N 0.9867(12) -0.0269(10) 0.1454(6) 0.029(2) Uani 1 1 d D
H6A H 1.0428 -0.0304 0.1182 0.035 Uiso 1 1 calc R
H6B H 0.9987 -0.0676 0.1732 0.035 Uiso 1 1 calc R
N8 N 1.0509(11) 0.1506(9) 0.3442(5) 0.012(3) Uani 1 1 d D
N7 N 1.1508(11) 0.2440(9) 0.3489(5) 0.020(3) Uani 1 1 d D
C20 C 1.1495(13) 0.2991(11) 0.3049(6) 0.017(3) Uani 1 1 d D
N9 N 1.2352(12) 0.3962(10) 0.3074(6) 0.027(3) Uani 1 1 d D
H9A H 1.2889 0.4202 0.3378 0.033 Uiso 1 1 calc R
H9B H 1.2373 0.4354 0.2787 0.033 Uiso 1 1 calc R
N11 N 0.5674(11) 0.1244(10) 0.3460(5) 0.014(3) Uani 1 1 d D
N10 N 0.4611(11) 0.0636(9) 0.3128(5) 0.018(3) Uani 1 1 d D
C27 C 0.4388(13) 0.1076(11) 0.2659(5) 0.013(3) Uani 1 1 d DU
N12 N 0.3341(12) 0.0569(11) 0.2298(5) 0.026(3) Uani 1 1 d D
H12A H 0.2835 -0.0034 0.2380 0.032 Uiso 1 1 calc R
H12B H 0.3165 0.0842 0.1981 0.032 Uiso 1 1 calc R
C1 C 0.8298(16) 0.5734(13) 0.1597(7) 0.021(4) Uani 1 1 d .
C2 C 0.9370(14) 0.5143(12) 0.1317(6) 0.025(4) Uani 1 1 d DU
S2 S 1.0024(4) 0.5445(4) 0.06940(17) 0.0276(10) Uani 1 1 d D
C3 C 1.1081(15) 0.4365(12) 0.0725(6) 0.028(4) Uani 1 1 d D
H3 H 1.1696 0.4171 0.0447 0.033 Uiso 1 1 calc R
C4 C 1.0963(13) 0.3809(11) 0.1186(6) 0.019(4) Uani 1 1 d D
H4A H 1.1495 0.3204 0.1267 0.022 Uiso 1 1 calc R
C5 C 0.9943(14) 0.4248(11) 0.1530(5) 0.017(3) Uani 1 1 d D
C7 C 0.7586(16) 0.6684(13) 0.1399(7) 0.028(4) Uani 1 1 d .
H7A H 0.6589 0.6501 0.1396 0.042 Uiso 1 1 calc R
H7B H 0.7836 0.6785 0.1021 0.042 Uiso 1 1 calc R
H7C H 0.7861 0.7395 0.1650 0.042 Uiso 1 1 calc R
C8 C 0.7448(16) 0.2372(13) 0.0670(7) 0.023(4) Uani 1 1 d .
C9 C 0.6408(14) 0.3154(11) 0.0815(5) 0.017(3) Uani 1 1 d DU
S4 S 0.5827(4) 0.4174(4) 0.04158(18) 0.0276(10) Uani 1 1 d D
C10 C 0.4737(15) 0.4556(12) 0.0917(6) 0.028(4) Uani 1 1 d D
H10 H 0.4129 0.5135 0.0886 0.034 Uiso 1 1 calc R
C11 C 0.4811(14) 0.3964(11) 0.1364(6) 0.021(4) Uani 1 1 d D
H11 H 0.4273 0.4089 0.1677 0.025 Uiso 1 1 calc R
C12 C 0.5791(14) 0.3132(11) 0.1311(5) 0.018(4) Uani 1 1 d D
C14 C 0.8200(16) 0.2343(14) 0.0154(7) 0.026(4) Uani 1 1 d .
H14A H 0.9147 0.2684 0.0248 0.039 Uiso 1 1 calc R
H14B H 0.7741 0.2780 -0.0110 0.039 Uiso 1 1 calc R
H14C H 0.8209 0.1544 -0.0016 0.039 Uiso 1 1 calc R
C15 C 1.0530(14) 0.0828(11) 0.3836(6) 0.012(3) Uani 1 1 d .
C16 C 0.9429(14) -0.0104(11) 0.3713(6) 0.023(4) Uani 1 1 d DU
S6 S 0.9038(4) -0.1225(3) 0.40999(16) 0.0229(9) Uani 1 1 d D
C17 C 0.7849(14) -0.1859(12) 0.3585(6) 0.027(4) Uani 1 1 d D
H17 H 0.7330 -0.2572 0.3602 0.032 Uiso 1 1 calc R
C18 C 0.7719(14) -0.1239(10) 0.3148(6) 0.021(4) Uani 1 1 d D
H18 H 0.7088 -0.1464 0.2831 0.025 Uiso 1 1 calc R
C19 C 0.8637(13) -0.0214(11) 0.3217(5) 0.015(3) Uani 1 1 d D
C21 C 1.1435(17) 0.1050(13) 0.4334(7) 0.028(4) Uani 1 1 d .
H21A H 1.2359 0.1312 0.4238 0.041 Uiso 1 1 calc R
H21B H 1.1471 0.0343 0.4508 0.041 Uiso 1 1 calc R
H21C H 1.1093 0.1645 0.4595 0.041 Uiso 1 1 calc R
C22 C 0.6023(16) 0.0939(13) 0.3957(6) 0.021(4) Uani 1 1 d .
C23 C 0.7156(13) 0.1676(11) 0.4252(5) 0.017(3) Uani 1 1 d D
S8 S 0.7852(4) 0.1606(4) 0.49254(17) 0.0264(10) Uani 1 1 d D
C24 C 0.8931(15) 0.2806(11) 0.4890(6) 0.029(4) Uani 1 1 d D
H24 H 0.9578 0.3140 0.5185 0.034 Uiso 1 1 calc R
C25 C 0.8770(15) 0.3240(12) 0.4391(6) 0.025(4) Uani 1 1 d DU
H25 H 0.9302 0.3900 0.4304 0.031 Uiso 1 1 calc R
C26 C 0.7719(13) 0.2597(11) 0.4016(5) 0.014(3) Uani 1 1 d DU
C28 C 0.5308(16) -0.0125(13) 0.4163(6) 0.022(4) Uani 1 1 d .
H28A H 0.4359 0.0012 0.4238 0.033 Uiso 1 1 calc R
H28B H 0.5802 -0.0279 0.4507 0.033 Uiso 1 1 calc R
H28C H 0.5306 -0.0789 0.3876 0.033 Uiso 1 1 calc R
O1 O 0.4310(13) 0.4619(9) 0.4074(5) 0.034(3) Uani 1 1 d .
C29 C 0.4567(16) 0.3907(13) 0.4392(7) 0.023(4) Uani 1 1 d .
H29 H 0.5302 0.3447 0.4315 0.028 Uiso 1 1 calc R
N13 N 0.3868(14) 0.3751(11) 0.4836(6) 0.029(3) Uani 1 1 d .
C30 C 0.4223(19) 0.2892(14) 0.5201(8) 0.036(5) Uani 1 1 d .
H30A H 0.5216 0.2828 0.5211 0.054 Uiso 1 1 calc R
H30B H 0.3730 0.2146 0.5057 0.054 Uiso 1 1 calc R
H30C H 0.3960 0.3132 0.5580 0.054 Uiso 1 1 calc R
C31 C 0.2696(19) 0.4366(15) 0.4965(8) 0.043(5) Uani 1 1 d .
H31A H 0.2807 0.5120 0.4833 0.065 Uiso 1 1 calc R
H31B H 0.2621 0.4466 0.5370 0.065 Uiso 1 1 calc R
H31C H 0.1861 0.3929 0.4780 0.065 Uiso 1 1 calc R
O2 O 0.1229(12) 0.8714(9) 0.2388(5) 0.028(3) Uani 1 1 d .
C32 C 0.076(2) 0.7870(16) 0.2637(8) 0.041(5) Uani 1 1 d .
H32 H -0.0035 0.7409 0.2466 0.050 Uiso 1 1 calc R
N14 N 0.1282(15) 0.7606(11) 0.3100(6) 0.028(3) Uani 1 1 d .
C33 C 0.081(2) 0.6566(14) 0.3322(9) 0.058(7) Uani 1 1 d .
H33A H -0.0032 0.6211 0.3108 0.088 Uiso 1 1 calc R
H33B H 0.0621 0.6754 0.3715 0.088 Uiso 1 1 calc R
H33C H 0.1522 0.6029 0.3295 0.088 Uiso 1 1 calc R
C34 C 0.2466(17) 0.8244(15) 0.3403(7) 0.034(4) Uani 1 1 d .
H34A H 0.2743 0.8911 0.3215 0.052 Uiso 1 1 calc R
H34B H 0.3222 0.7752 0.3415 0.052 Uiso 1 1 calc R
H34C H 0.2241 0.8505 0.3784 0.052 Uiso 1 1 calc R
O3 O 0.3327(11) 0.5846(9) 0.2443(5) 0.030(3) Uani 1 1 d .
C35 C 0.2953(17) 0.6291(13) 0.2033(8) 0.028(4) Uani 1 1 d .
H35 H 0.2135 0.5948 0.1826 0.034 Uiso 1 1 calc R
N15 N 0.3584(13) 0.7208(11) 0.1850(6) 0.022(3) Uani 1 1 d .
C36 C 0.4787(17) 0.7842(14) 0.2166(8) 0.034(5) Uani 1 1 d .
H36A H 0.4492 0.8337 0.2484 0.051 Uiso 1 1 calc R
H36B H 0.5287 0.8316 0.1924 0.051 Uiso 1 1 calc R
H36C H 0.5391 0.7299 0.2303 0.051 Uiso 1 1 calc R
C37 C 0.3115(19) 0.7684(15) 0.1360(7) 0.038(5) Uani 1 1 d .
H37A H 0.2293 0.7216 0.1182 0.057 Uiso 1 1 calc R
H37B H 0.3841 0.7686 0.1098 0.057 Uiso 1 1 calc R
H37C H 0.2892 0.8473 0.1467 0.057 Uiso 1 1 calc R
O4 O 0.2522(13) 0.0715(11) 0.1102(5) 0.040(3) Uani 1 1 d .
C38 C 0.3334(19) 0.0909(15) 0.0735(8) 0.035(5) Uani 1 1 d .
H38 H 0.4289 0.0896 0.0828 0.042 Uiso 1 1 calc R
N16 N 0.2949(15) 0.1135(11) 0.0222(6) 0.033(4) Uani 1 1 d .
C39 C 0.3967(19) 0.1277(16) -0.0199(9) 0.048(6) Uani 1 1 d .
H39A H 0.4895 0.1261 -0.0025 0.072 Uiso 1 1 calc R
H39B H 0.3893 0.2014 -0.0342 0.072 Uiso 1 1 calc R
H39C H 0.3788 0.0650 -0.0507 0.072 Uiso 1 1 calc R
C40 C 0.156(2) 0.1297(15) 0.0051(8) 0.041(5) Uani 1 1 d .
H40A H 0.1010 0.1352 0.0378 0.061 Uiso 1 1 calc R
H40B H 0.1172 0.0643 -0.0219 0.061 Uiso 1 1 calc R
H40C H 0.1543 0.2006 -0.0123 0.061 Uiso 1 1 calc R

loop_
_atom_site_aniso_label
_atom_site_aniso_U_11
_atom_site_aniso_U_22
_atom_site_aniso_U_33
_atom_site_aniso_U_23
_atom_site_aniso_U_13
_atom_site_aniso_U_12
Pt1 0.0166(3) 0.0140(3) 0.0152(3) 0.0019(2) -0.0006(3) -0.0002(2)
Pt2 0.0165(3) 0.0154(3) 0.0141(3) 0.0017(2) -0.0017(3) 0.0006(2)
Pt3 0.0173(3) 0.0124(3) 0.0138(3) 0.0002(2) -0.0024(3) 0.0004(2)
Pt4 0.0170(3) 0.0125(3) 0.0142(3) 0.0017(2) 0.0003(3) -0.0004(2)
S1 0.019(2) 0.0134(19) 0.016(2) 0.0006(16) 0.0026(17) -0.0015(15)
S3 0.015(2) 0.019(2) 0.015(2) 0.0028(16) -0.0017(17) -0.0002(15)
S5 0.020(2) 0.017(2) 0.021(2) 0.0039(17) 0.0037(18) -0.0001(16)
S7 0.020(2) 0.017(2) 0.021(2) 0.0055(17) 0.0048(18) 0.0044(16)
N2 0.028(8) 0.007(6) 0.017(7) 0.003(5) 0.010(6) 0.001(5)
N1 0.018(7) 0.031(8) 0.018(8) 0.004(6) 0.008(6) 0.008(6)
C6 0.013(8) 0.020(8) 0.021(9) 0.009(7) -0.003(7) 0.005(6)
N3 0.025(8) 0.027(8) 0.015(7) 0.008(6) 0.011(6) 0.016(6)
N5 0.015(6) 0.019 0.015 0.007(5) -0.004(6) 0.005(5)
N4 0.015(7) 0.017(7) 0.031(8) -0.005(6) -0.001(6) 0.011(5)
N6 0.024(7) 0.034 0.028 0.005(6) -0.006(7) 0.003
N8 0.010(6) 0.011(6) 0.015(7) 0.000(5) 0.006(5) 0.002(5)
N7 0.011(7) 0.010(6) 0.036(9) 0.001(6) 0.001(6) -0.006(5)
C20 0.005(7) 0.020(8) 0.025(9) 0.000(7) -0.003(7) 0.001(6)
N9 0.029(8) 0.022(8) 0.031(9) 0.009(6) -0.004(7) 0.001(6)
N11 0.014(7) 0.021(7) 0.006(7) -0.007(5) 0.003(5) -0.002(5)
N10 0.014(7) 0.011(6) 0.025(8) -0.007(6) -0.004(6) 0.001(5)
C27 0.006(6) 0.008(6) 0.026(7) 0.004(5) -0.004(6) 0.002(5)
N12 0.026(8) 0.030(8) 0.023(8) 0.008(6) -0.002(7) 0.002(6)
C1 0.020(9) 0.022(9) 0.020(9) 0.008(7) -0.003(7) 0.000(7)
C2 0.018(7) 0.033(7) 0.022(7) 0.005(6) 0.002(6) -0.003(6)
S2 0.031(2) 0.034(2) 0.020(2) 0.0101(19) 0.004(2) 0.0019(19)
C3 0.022(9) 0.046(11) 0.015(9) -0.001(8) 0.003(8) 0.009(8)
C4 0.008(8) 0.017(8) 0.032(10) 0.004(7) 0.006(7) 0.002(6)
C5 0.025(9) 0.015(8) 0.011(8) 0.001(6) -0.003(7) 0.006(7)
C7 0.024(9) 0.023(9) 0.041(11) 0.012(8) 0.018(9) 0.002(7)
C8 0.026(9) 0.017(8) 0.027(10) 0.003(7) 0.011(8) -0.003(7)
C9 0.018(7) 0.022(7) 0.010(6) 0.003(5) -0.008(6) -0.004(5)
S4 0.028(2) 0.032(2) 0.025(2) 0.011(2) -0.003(2) 0.0085(19)
C10 0.029(10) 0.025(9) 0.034(11) 0.010(8) 0.003(9) 0.012(7)
C11 0.021(9) 0.020(8) 0.023(9) 0.007(7) 0.000(8) -0.003(7)
C12 0.019(8) 0.019(8) 0.012(8) -0.008(7) -0.009(7) 0.002(6)
C14 0.022(9) 0.032(10) 0.028(10) 0.023(8) -0.003(8) 0.007(7)
C15 0.010(7) 0.014(8) 0.012(8) 0.007(6) -0.002(6) 0.002(6)
C16 0.025(7) 0.019(7) 0.029(7) 0.014(6) 0.015(6) 0.006(6)
S6 0.034(2) 0.020(2) 0.014(2) 0.0031(17) -0.0006(19) -0.0021(18)
C17 0.024(9) 0.025(9) 0.032(11) 0.004(8) 0.006(8) 0.003(7)
C18 0.013(8) 0.009(8) 0.038(11) 0.001(7) -0.009(8) -0.008(6)
C19 0.006(7) 0.022(8) 0.015(8) -0.007(7) 0.005(7) 0.001
C21 0.037(10) 0.014(8) 0.030(10) 0.008(7) -0.007(9) -0.010(7)
C22 0.024(9) 0.025(9) 0.012(9) -0.010(7) 0.011(7) -0.003(7)
C23 0.012(8) 0.013(8) 0.026(9) 0.008(7) -0.005(7) -0.004(6)
S8 0.033(3) 0.030(2) 0.017(2) 0.0049(18) -0.004(2) 0.0037(19)
C24 0.028(10) 0.027(9) 0.025(10) -0.014(8) 0.001(8) -0.005(7)
C25 0.027(9) 0.021(9) 0.026(10) 0.001(7) -0.004(8) -0.003(7)
C26 0.006(6) 0.018(6) 0.019(7) 0.007(5) -0.002(5) 0.000(5)
C28 0.025(9) 0.029(9) 0.012(9) 0.003(7) -0.010(7) 0.007(7)
O1 0.049(8) 0.028(7) 0.024(7) 0.007(6) 0.001(6) -0.012(6)
C29 0.014(9) 0.022(9) 0.030(10) 0.001(8) -0.006(8) -0.001(7)
N13 0.029(9) 0.030(8) 0.026(9) -0.007(7) 0.003(7) 0.003(7)
C30 0.041(11) 0.030(10) 0.035(11) 0.001(9) -0.002(10) -0.007(8)
C31 0.044(12) 0.040(12) 0.044(13) -0.005(10) 0.003(10) 0.005(9)
O2 0.036(7) 0.020(6) 0.030(7) 0.008(5) 0.010(6) 0.001(5)
C32 0.040(12) 0.037(12) 0.039(13) -0.023(10) 0.007(10) -0.006(9)
N14 0.038(9) 0.025(8) 0.016(8) -0.002(6) -0.003(7) -0.011(6)
C33 0.088(18) 0.017(10) 0.068(16) 0.010(10) 0.016(14) -0.020(10)
C34 0.032(11) 0.044(11) 0.023(10) -0.003(8) -0.007(9) -0.001(9)
O3 0.028(7) 0.024(6) 0.041(8) 0.014(6) 0.005(6) 0.000(5)
C35 0.019(9) 0.017(9) 0.050(13) 0.005(9) 0.001(9) 0.008(7)
N15 0.018(7) 0.025(8) 0.022(8) -0.001(6) -0.002(6) 0.003(6)
C36 0.022(9) 0.032(10) 0.045(12) 0.000(9) -0.018(9) -0.002(8)
C37 0.036(11) 0.038(11) 0.034(12) -0.005(9) -0.012(9) -0.010(9)
O4 0.035(8) 0.056(9) 0.025(7) 0.003(6) -0.004(6) -0.004(6)
C38 0.023(10) 0.046(12) 0.039(12) 0.010(10) 0.003(10) 0.016(9)
N16 0.039(9) 0.025(8) 0.034(10) 0.004(7) -0.001(8) -0.006(7)
C39 0.034(12) 0.054(13) 0.057(14) 0.011(11) 0.037(11) -0.013(9)
C40 0.057(13) 0.033(11) 0.039(12) 0.013(9) 0.005(11) 0.024(10)

loop_
_atom_type_symbol
_atom_type_description
_atom_type_scat_dispersion_real
_atom_type_scat_dispersion_imag
_atom_type_scat_source
C C 0.0033 0.0016 'International Tables Vol C Tables 4.2.6.8 and 6.1.1.4'
H H 0.0000 0.0000 'International Tables Vol C Tables 4.2.6.8 and 6.1.1.4'
N N 0.0061 0.0033 'International Tables Vol C Tables 4.2.6.8 and 6.1.1.4'
O O 0.0106 0.0060 'International Tables Vol C Tables 4.2.6.8 and 6.1.1.4'
S S 0.1246 0.1234 'International Tables Vol C Tables 4.2.6.8 and 6.1.1.4'
Pt Pt -1.7033 8.3905 'International Tables Vol C Tables 4.2.6.8 and 6.1.1.4'

loop_
_geom_angle_atom_site_label_1
_geom_angle_atom_site_label_2
_geom_angle_atom_site_label_3
_geom_angle
N2 Pt1 C5 81.3(5)
N2 Pt1 S5 174.6(3)
C5 Pt1 S5 93.4(3)
N2 Pt1 S1 82.6(3)
C5 Pt1 S1 162.8(3)
S5 Pt1 S1 102.78(14)
C12 Pt2 N5 81.2(5)
C12 Pt2 S7 92.6(4)
N5 Pt2 S7 172.9(3)
C12 Pt2 S3 163.4(4)
N5 Pt2 S3 82.5(3)
S7 Pt2 S3 103.83(13)
N8 Pt3 C19 80.3(5)
N8 Pt3 S3 176.1(3)
C19 Pt3 S3 96.1(4)
N8 Pt3 S5 83.4(3)
C19 Pt3 S5 162.4(4)
S3 Pt3 S5 100.04(14)
C26 Pt4 N11 81.8(5)
C26 Pt4 S1 94.8(4)
N11 Pt4 S1 176.4(3)
C26 Pt4 S7 164.4(4)
N11 Pt4 S7 83.2(3)
S1 Pt4 S7 100.09(14)
C6 S1 Pt4 105.3(5)
C6 S1 Pt1 93.6(4)
Pt4 S1 Pt1 111.95(15)
C13 S3 Pt3 101.3(5)
C13 S3 Pt2 94.1(4)
Pt3 S3 Pt2 108.87(15)
C20 S5 Pt1 106.9(5)
C20 S5 Pt3 94.1(4)
Pt1 S5 Pt3 110.73(15)
C27 S7 Pt2 108.5(5)
C27 S7 Pt4 93.8(4)
Pt2 S7 Pt4 104.56(15)
C1 N2 N1 117.5(12)
C1 N2 Pt1 118.2(9)
N1 N2 Pt1 124.2(8)
C6 N1 N2 111.7(11)
N1 C6 N3 116.6(11)
N1 C6 S1 124.7(10)
N3 C6 S1 117.7(10)
C6 N3 H3A 120.0
C6 N3 H3B 120.0
H3A N3 H3B 120.0
C8 N5 N4 117.6(12)
C8 N5 Pt2 117.7(9)
N4 N5 Pt2 124.7(9)
C13 N4 N5 111.6(11)
N4 C13 N6 116.7(12)
N4 C13 S3 126.2(9)
N6 C13 S3 117.0(10)
C13 N6 H6A 120.0
C13 N6 H6B 120.0
H6A N6 H6B 120.0
C15 N8 N7 117.8(12)
C15 N8 Pt3 118.8(9)
N7 N8 Pt3 123.0(9)
C20 N7 N8 113.2(11)
N7 C20 N9 117.4(12)
N7 C20 S5 125.7(10)
N9 C20 S5 116.9(10)
C20 N9 H9A 120.0
C20 N9 H9B 120.0
H9A N9 H9B 120.0
C22 N11 N10 120.1(12)
C22 N11 Pt4 115.4(9)
N10 N11 Pt4 124.5(9)
C27 N10 N11 111.8(11)
N10 C27 N12 117.9(11)
N10 C27 S7 126.3(9)
N12 C27 S7 115.5(10)
C27 N12 H12A 120.0
C27 N12 H12B 120.0
H12A N12 H12B 120.0
N2 C1 C2 109.4(12)
N2 C1 C7 124.5(14)
C2 C1 C7 126.1(14)
C5 C2 C1 121.3(12)
C5 C2 S2 113.2(9)
C1 C2 S2 125.5(10)
C3 S2 C2 89.8(6)
C4 C3 S2 114.1(10)
C4 C3 H3 122.9
S2 C3 H3 122.9
C3 C4 C5 111.7(11)
C3 C4 H4A 124.1
C5 C4 H4A 124.1
C2 C5 C4 111.2(11)
C2 C5 Pt1 109.7(8)
C4 C5 Pt1 139.0(9)
C1 C7 H7A 109.5
C1 C7 H7B 109.5
H7A C7 H7B 109.5
C1 C7 H7C 109.5
H7A C7 H7C 109.5
H7B C7 H7C 109.5
N5 C8 C9 110.5(13)
N5 C8 C14 124.7(13)
C9 C8 C14 124.6(13)
C12 C9 C8 120.2(11)
C12 C9 S4 113.5(9)
C8 C9 S4 126.3(10)
C10 S4 C9 89.3(6)
C11 C10 S4 114.5(10)
C11 C10 H10 122.7
S4 C10 H10 122.7
C10 C11 C12 112.1(11)
C10 C11 H11 123.9
C12 C11 H11 123.9
C9 C12 C11 110.6(11)
C9 C12 Pt2 110.2(8)
C11 C12 Pt2 139.2(10)
C8 C14 H14A 109.5
C8 C14 H14B 109.5
H14A C14 H14B 109.5
C8 C14 H14C 109.5
H14A C14 H14C 109.5
H14B C14 H14C 109.5
N8 C15 C21 123.9(13)
N8 C15 C16 110.1(12)
C21 C15 C16 125.8(12)
C19 C16 C15 119.6(11)
C19 C16 S6 112.4(9)
C15 C16 S6 127.9(10)
C17 S6 C16 90.6(6)
C18 C17 S6 113.3(10)
C18 C17 H17 123.4
S6 C17 H17 123.4
C17 C18 C19 112.5(11)
C17 C18 H18 123.8
C19 C18 H18 123.8
C16 C19 C18 111.3(11)
C16 C19 Pt3 110.9(8)
C18 C19 Pt3 137.6(10)
C15 C21 H21A 109.5
C15 C21 H21B 109.5
H21A C21 H21B 109.5
C15 C21 H21C 109.5
H21A C21 H21C 109.5
H21B C21 H21C 109.5
N11 C22 C23 112.7(13)
N11 C22 C28 121.7(13)
C23 C22 C28 125.5(14)
C26 C23 C22 119.7(12)
C26 C23 S8 113.5(9)
C22 C23 S8 126.6(10)
C24 S8 C23 90.1(6)
C25 C24 S8 113.3(10)
C25 C24 H24 123.4
S8 C24 H24 123.4
C24 C25 C26 113.0(11)
C24 C25 H25 123.5
C26 C25 H25 123.5
C23 C26 C25 110.1(11)
C23 C26 Pt4 110.3(8)
C25 C26 Pt4 139.5(9)
C22 C28 H28A 109.5
C22 C28 H28B 109.5
H28A C28 H28B 109.5
C22 C28 H28C 109.5
H28A C28 H28C 109.5
H28B C28 H28C 109.5
O1 C29 N13 123.4(15)
O1 C29 H29 118.3
N13 C29 H29 118.3
C29 N13 C31 121.9(15)
C29 N13 C30 121.0(14)
C31 N13 C30 117.0(15)
N13 C30 H30A 109.5
N13 C30 H30B 109.5
H30A C30 H30B 109.5
N13 C30 H30C 109.5
H30A C30 H30C 109.5
H30B C30 H30C 109.5
N13 C31 H31A 109.5
N13 C31 H31B 109.5
H31A C31 H31B 109.5
N13 C31 H31C 109.5
H31A C31 H31C 109.5
H31B C31 H31C 109.5
N14 C32 O2 124.8(17)
N14 C32 H32 117.6
O2 C32 H32 117.6
C32 N14 C34 122.9(15)
C32 N14 C33 122.0(16)
C34 N14 C33 114.7(15)
N14 C33 H33A 109.5
N14 C33 H33B 109.5
H33A C33 H33B 109.5
N14 C33 H33C 109.5
H33A C33 H33C 109.5
H33B C33 H33C 109.5
N14 C34 H34A 109.5
N14 C34 H34B 109.5
H34A C34 H34B 109.5
N14 C34 H34C 109.5
H34A C34 H34C 109.5
H34B C34 H34C 109.5
O3 C35 N15 126.3(16)
O3 C35 H35 116.9
N15 C35 H35 116.9
C35 N15 C37 124.1(14)
C35 N15 C36 120.6(14)
C37 N15 C36 115.2(14)
N15 C36 H36A 109.5
N15 C36 H36B 109.5
H36A C36 H36B 109.5
N15 C36 H36C 109.5
H36A C36 H36C 109.5
H36B C36 H36C 109.5
N15 C37 H37A 109.5
N15 C37 H37B 109.5
H37A C37 H37B 109.5
N15 C37 H37C 109.5
H37A C37 H37C 109.5
H37B C37 H37C 109.5
O4 C38 N16 124.7(16)
O4 C38 H38 117.7
N16 C38 H38 117.7
C38 N16 C40 122.9(16)
C38 N16 C39 121.1(16)
C40 N16 C39 115.9(15)
N16 C39 H39A 109.5
N16 C39 H39B 109.5
H39A C39 H39B 109.5
N16 C39 H39C 109.5
H39A C39 H39C 109.5
H39B C39 H39C 109.5
N16 C40 H40A 109.5
N16 C40 H40B 109.5
H40A C40 H40B 109.5
N16 C40 H40C 109.5
H40A C40 H40C 109.5
H40B C40 H40C 109.5

loop_
_geom_bond_atom_site_label_1
_geom_bond_atom_site_label_2
_geom_bond_distance
Pt1 N2 2.010(11)
Pt1 C5 2.018(12)
Pt1 S5 2.301(4)
Pt1 S1 2.350(4)
Pt2 C12 2.007(12)
Pt2 N5 2.011(12)
Pt2 S7 2.305(4)
Pt2 S3 2.348(4)
Pt3 N8 2.007(12)
Pt3 C19 2.017(12)
Pt3 S3 2.311(4)
Pt3 S5 2.348(4)
Pt4 C26 2.007(12)
Pt4 N11 2.021(11)
Pt4 S1 2.289(4)
Pt4 S7 2.331(4)
S1 C6 1.798(13)
S3 C13 1.771(13)
S5 C20 1.773(14)
S7 C27 1.796(13)
N2 C1 1.335(18)
N2 N1 1.396(12)
N1 C6 1.320(13)
C6 N3 1.354(13)
N3 H3A 0.8800
N3 H3B 0.8800
N5 C8 1.318(19)
N5 N4 1.381(12)
N4 C13 1.320(13)
C13 N6 1.362(13)
N6 H6A 0.8800
N6 H6B 0.8800
N8 C15 1.315(17)
N8 N7 1.396(12)
N7 C20 1.314(14)
C20 N9 1.351(13)
N9 H9A 0.8800
N9 H9B 0.8800
N11 C22 1.331(19)
N11 N10 1.368(12)
N10 C27 1.317(14)
C27 N12 1.353(13)
N12 H12A 0.8800
N12 H12B 0.8800
C1 C2 1.462(19)
C1 C7 1.48(2)
C2 C5 1.376(14)
C2 S2 1.734(12)
S2 C3 1.712(12)
C3 C4 1.364(15)
C3 H3 0.9500
C4 C5 1.429(14)
C4 H4A 0.9500
C7 H7A 0.9800
C7 H7B 0.9800
C7 H7C 0.9800
C8 C9 1.460(19)
C8 C14 1.48(2)
C9 C12 1.375(14)
C9 S4 1.742(11)
S4 C10 1.706(12)
C10 C11 1.358(15)
C10 H10 0.9500
C11 C12 1.429(14)
C11 H11 0.9500
C14 H14A 0.9800
C14 H14B 0.9800
C14 H14C 0.9800
C15 C21 1.44(2)
C15 C16 1.460(18)
C16 C19 1.375(14)
C16 S6 1.738(11)
S6 C17 1.706(13)
C17 C18 1.362(15)
C17 H17 0.9500
C18 C19 1.428(14)
C18 H18 0.9500
C21 H21A 0.9800
C21 H21B 0.9800
C21 H21C 0.9800
C22 C23 1.443(19)
C22 C28 1.53(2)
C23 C26 1.374(14)
C23 S8 1.742(12)
S8 C24 1.703(12)
C24 C25 1.371(15)
C24 H24 0.9500
C25 C26 1.430(14)
C25 H25 0.9500
C28 H28A 0.9800
C28 H28B 0.9800
C28 H28C 0.9800
O1 C29 1.236(18)
C29 N13 1.33(2)
C29 H29 0.9500
N13 C31 1.44(2)
N13 C30 1.47(2)
C30 H30A 0.9800
C30 H30B 0.9800
C30 H30C 0.9800
C31 H31A 0.9800
C31 H31B 0.9800
C31 H31C 0.9800
O2 C32 1.29(2)
C32 N14 1.29(2)
C32 H32 0.9500
N14 C34 1.43(2)
N14 C33 1.45(2)
C33 H33A 0.9800
C33 H33B 0.9800
C33 H33C 0.9800
C34 H34A 0.9800
C34 H34B 0.9800
C34 H34C 0.9800
O3 C35 1.229(19)
C35 N15 1.333(19)
C35 H35 0.9500
N15 C37 1.44(2)
N15 C36 1.460(19)
C36 H36A 0.9800
C36 H36B 0.9800
C36 H36C 0.9800
C37 H37A 0.9800
C37 H37B 0.9800
C37 H37C 0.9800
O4 C38 1.25(2)
C38 N16 1.34(2)
C38 H38 0.9500
N16 C40 1.43(2)
N16 C39 1.48(2)
C39 H39A 0.9800
C39 H39B 0.9800
C39 H39C 0.9800
C40 H40A 0.9800
C40 H40B 0.9800
C40 H40C 0.9800
